data_8000454
loop_
_publ_author_name
'Liu, Zhi-Bo'
'He, Lei'
'Shi, Ping-Ping'
'Ye, Qiong'
'Fu, Da-Wei'

_publ_section_title
;
 A Three-Dimensional Molecular Perovskite Ferroelastic with Two-Step
 Switching of Quadratic Nonlinear Optical Properties Tuned by Molecular
 Chiral Design.
;
_journal_issue 19
_journal_name_full 'The journal of physical chemistry letters'
_journal_page_first 7960
_journal_page_last 7965
_journal_paper_doi 10.1021/acs.jpclett.0c02235
_journal_volume 11
_journal_year 2020
_chemical_formula_moiety 'C12 Mn2 N18, 2(C12 N O)'
_chemical_formula_sum 'C36 H0 Mn2 N20 O2'
_chemical_formula_weight 854.44
_space_group_IT_number 33
_space_group_name_Hall 'P 2c -2n'
_space_group_name_H-M_alt 'P n a 21'
_symmetry_cell_setting orthorhombic
_symmetry_space_group_name_Hall 'P 2c -2n'
_symmetry_space_group_name_H-M 'P n a 21'
_atom_sites_solution_primary direct
_atom_sites_solution_secondary difmap
_audit_creation_method SHELXL-97
_cell_angle_alpha 90.00
_cell_angle_beta 90.00
_cell_angle_gamma 90.00
_cell_formula_units_Z 2
_cell_length_a 11.1875(6)
_cell_length_b 12.4566(6)
_cell_length_c 16.4477(8)
_cell_measurement_reflns_used 7590
_cell_measurement_temperature 193(2)
_cell_measurement_theta_max 30.4980
_cell_measurement_theta_min 2.4900
_cell_volume 2292.1(2)
_computing_structure_refinement 'SHELXL-97 (Sheldrick, 1997)'
_computing_structure_solution 'SHELXS-97 (Sheldrick, 1990)'
_diffrn_ambient_temperature 193(2)
_diffrn_measured_fraction_theta_full 0.999
_diffrn_measured_fraction_theta_max 0.999
_diffrn_measurement_device_type 'XtaLAB Synergy R, DW system, HyPix'
_diffrn_radiation_monochromator graphite
_diffrn_radiation_source 'fine-focus sealed tube'
_diffrn_radiation_type MoK\a
_diffrn_radiation_wavelength 0.71073
_diffrn_reflns_av_R_equivalents 0.1119
_diffrn_reflns_av_sigmaI/netI 0.0618
_diffrn_reflns_limit_h_max 13
_diffrn_reflns_limit_h_min -10
_diffrn_reflns_limit_k_max 12
_diffrn_reflns_limit_k_min -14
_diffrn_reflns_limit_l_max 19
_diffrn_reflns_limit_l_min -18
_diffrn_reflns_number 11079
_diffrn_reflns_theta_full 25.00
_diffrn_reflns_theta_max 25.00
_diffrn_reflns_theta_min 2.48
_exptl_absorpt_coefficient_mu 0.603
_exptl_crystal_colour 'colorless '
_exptl_crystal_density_diffrn 1.238
_exptl_crystal_density_method 'not measured'
_exptl_crystal_description block
_exptl_crystal_F_000 844
_refine_diff_density_max 1.033
_refine_diff_density_min -0.623
_refine_diff_density_rms 0.139
_refine_ls_abs_structure_details 'Flack H D (1983), Acta Cryst. A39, 876-881'
_refine_ls_abs_structure_Flack 0.68(5)
_refine_ls_extinction_method none
_refine_ls_goodness_of_fit_ref 1.143
_refine_ls_matrix_type full
_refine_ls_number_parameters 272
_refine_ls_number_reflns 3673
_refine_ls_number_restraints 1
_refine_ls_restrained_S_all 1.143
_refine_ls_R_factor_all 0.1107
_refine_ls_R_factor_gt 0.1027
_refine_ls_shift/su_max 0.053
_refine_ls_shift/su_mean 0.011
_refine_ls_structure_factor_coef Fsqd
_refine_ls_weighting_details 'calc w=1/[\s^2^(Fo^2^)+(0.1848P)^2^+5.8097P] where P=(Fo^2^+2Fc^2^)/3'
_refine_ls_weighting_scheme calc
_refine_ls_wR_factor_gt 0.2954
_refine_ls_wR_factor_ref 0.3039
_reflns_number_gt 3188
_reflns_number_total 3673
_reflns_threshold_expression >2sigma(I)
_cod_data_source_file jz0c02235_si_004.cif
_cod_data_source_block 2-193K
_cod_depositor_comments 'Adding full bibliography for 8000451--8000455.cif.'
_cod_original_sg_symbol_Hall P2c-2n
_cod_original_sg_symbol_H-M Pna21
_cod_database_code 8000454

loop_
_symmetry_equiv_pos_as_xyz
'x, y, z'
'-x, -y, z+1/2'
'-x+1/2, y+1/2, z+1/2'
'x+1/2, -y+1/2, z'

loop_
_atom_site_label
_atom_site_type_symbol
_atom_site_fract_x
_atom_site_fract_y
_atom_site_fract_z
_atom_site_U_iso_or_equiv
_atom_site_adp_type
_atom_site_occupancy
_atom_site_symmetry_multiplicity
_atom_site_calc_flag
_atom_site_refinement_flags
_atom_site_disorder_assembly
_atom_site_disorder_group
Mn1 Mn 0.02942(5) 0.49848(5) 0.48698(9) 0.02791(15) Uani 1 1 d . . .
N1 N -0.0744(5) 0.3690(4) 0.5461(3) 0.0559(14) Uani 1 1 d . . .
N2 N -0.0164(5) 0.4211(4) 0.3716(3) 0.0495(13) Uani 1 1 d . . .
N3 N -0.1382(4) 0.5929(3) 0.4712(3) 0.0463(12) Uani 1 1 d . . .
N4 N 0.1936(4) 0.4029(4) 0.5052(3) 0.0549(15) Uani 1 1 d . . .
N5 N 0.0654(5) 0.5703(4) 0.6074(3) 0.0477(12) Uani 1 1 d . . .
N6 N 0.1346(4) 0.6279(4) 0.4247(3) 0.0463(12) Uani 1 1 d . . .
N7 N 0.1909(5) 0.8143(4) 0.4160(5) 0.0814(18) Uani 1 1 d . . .
C1 C -0.0642(5) 0.4106(5) 0.3097(3) 0.0452(14) Uani 1 1 d . . .
C2 C -0.1195(5) 0.2923(5) 0.5614(3) 0.0498(15) Uani 1 1 d . . .
C3 C 0.2656(5) 0.3537(4) 0.5403(4) 0.0517(16) Uani 1 1 d . . .
C4 C 0.0897(5) 0.5842(4) 0.6745(3) 0.0436(13) Uani 1 1 d . . .
C5 C 0.1641(4) 0.7149(3) 0.4238(3) 0.0341(11) Uani 1 1 d . . .
C6 C -0.2137(5) 0.6424(4) 0.4480(3) 0.0369(12) Uani 1 1 d . . .
N10 N 0.9388(4) 0.0286(4) 0.2591(2) 0.0387(11) Uani 1 1 d . . .
N8 N 0.1298(5) 0.6048(6) 0.7453(3) 0.094(2) Uani 1 1 d . . .
C11 C 0.9222(5) -0.1735(4) 0.2941(3) 0.0428(13) Uani 1 1 d . . .
C10 C 0.9716(6) -0.0863(5) 0.2368(4) 0.0488(17) Uani 1 1 d . . .
C12 C 0.9582(7) -0.2837(5) 0.2573(5) 0.071(2) Uani 1 1 d . . .
N9 N 0.3337(6) 0.2979(5) 0.5869(4) 0.0859(17) Uani 1 1 d . . .
C15 C 0.7194(7) -0.0106(7) 0.2202(7) 0.084(3) Uani 1 1 d . . .
C13 C 0.9680(6) 0.0963(5) 0.1842(5) 0.0664(18) Uani 1 1 d . . .
C16 C 1.0011(13) 0.0698(8) 0.3330(6) 0.123(4) Uani 1 1 d . . .
C14 C 0.8024(7) 0.0387(5) 0.2752(5) 0.080(2) Uani 1 1 d . . .
C17 C 1.0079(13) 0.0351(12) 0.4059(9) 0.120(5) Uani 1 1 d . . .
C19 C 1.0954(8) 0.1578(7) 0.0682(5) 0.097(3) Uani 1 1 d . . .
C18 C 1.0855(7) 0.0818(7) 0.1438(5) 0.079(2) Uani 1 1 d . . .
C20 C 1.1150(9) 0.1036(7) 0.4553(5) 0.097(3) Uani 1 1 d . . .
C21 C 0.7584(8) 0.1562(8) 0.2836(10) 0.174(5) Uani 1 1 d . . .
O1 O 0.7084(9) 0.059(2) 0.1583(7) 0.360(11) Uani 1 1 d . . .

loop_
_atom_site_aniso_label
_atom_site_aniso_U_11
_atom_site_aniso_U_22
_atom_site_aniso_U_33
_atom_site_aniso_U_23
_atom_site_aniso_U_13
_atom_site_aniso_U_12
Mn1 0.0302(3) 0.0258(3) 0.0277(3) 0.0003(2) -0.0042(3) -0.0006(2)
N1 0.065(3) 0.040(2) 0.064(3) 0.022(2) -0.009(3) -0.012(2)
N2 0.060(3) 0.056(3) 0.032(2) -0.003(2) -0.0023(19) -0.019(2)
N3 0.047(2) 0.037(2) 0.054(3) -0.0051(19) -0.008(2) 0.0197(18)
N4 0.045(2) 0.041(2) 0.079(4) -0.001(2) -0.022(2) 0.011(2)
N5 0.049(2) 0.064(3) 0.0301(19) -0.014(2) 0.0046(18) -0.011(2)
N6 0.045(2) 0.041(2) 0.053(2) 0.003(2) -0.017(2) -0.0169(19)
N7 0.057(3) 0.033(2) 0.153(5) 0.036(3) -0.055(3) -0.023(2)
C1 0.051(3) 0.041(3) 0.043(3) -0.002(2) 0.001(2) -0.019(2)
C2 0.050(3) 0.058(3) 0.041(3) 0.001(2) -0.018(2) -0.012(3)
C3 0.048(3) 0.038(3) 0.070(3) -0.021(3) -0.007(3) 0.009(2)
C4 0.051(3) 0.048(3) 0.032(2) 0.000(2) 0.009(2) -0.023(2)
C5 0.031(2) 0.028(2) 0.043(2) 0.0189(18) -0.0119(18) -0.0194(18)
C6 0.036(2) 0.035(2) 0.040(2) -0.0076(19) -0.0030(19) -0.006(2)
N10 0.052(2) 0.0354(18) 0.0288(19) 0.0176(18) 0.0023(18) 0.001(2)
N8 0.082(3) 0.171(5) 0.030(2) 0.001(3) -0.001(2) -0.093(3)
C11 0.058(3) 0.035(2) 0.035(2) 0.004(2) 0.006(2) 0.009(2)
C10 0.058(4) 0.039(3) 0.049(3) -0.014(2) 0.009(2) 0.010(3)
C12 0.084(4) 0.037(3) 0.091(5) 0.010(3) 0.026(4) 0.019(3)
N9 0.109(4) 0.069(3) 0.079(3) -0.036(2) -0.047(3) 0.068(3)
C15 0.032(3) 0.088(6) 0.133(8) -0.002(5) -0.008(4) -0.002(3)
C13 0.054(3) 0.047(3) 0.098(4) 0.042(3) 0.040(3) 0.014(2)
C16 0.223(10) 0.078(6) 0.067(4) 0.003(4) -0.065(5) 0.041(6)
C14 0.094(4) 0.028(3) 0.118(5) 0.022(3) 0.064(4) 0.013(3)
C17 0.102(7) 0.117(8) 0.141(11) 0.004(9) -0.003(8) 0.011(8)
C19 0.109(5) 0.067(4) 0.113(5) 0.024(4) 0.073(4) -0.010(4)
C18 0.056(4) 0.085(5) 0.097(5) 0.019(4) 0.031(4) -0.012(4)
C20 0.106(5) 0.088(5) 0.096(5) -0.041(4) -0.052(4) 0.021(5)
C21 0.104(4) 0.071(6) 0.346(13) 0.018(7) 0.154(6) 0.015(5)
O1 0.122(6) 0.86(3) 0.097(6) -0.069(12) -0.013(5) -0.191(12)

loop_
_atom_type_symbol
_atom_type_description
_atom_type_scat_dispersion_real
_atom_type_scat_dispersion_imag
_atom_type_scat_source
C C 0.0033 0.0016 'International Tables Vol C Tables 4.2.6.8 and 6.1.1.4'
H H 0.0000 0.0000 'International Tables Vol C Tables 4.2.6.8 and 6.1.1.4'
Mn Mn 0.3368 0.7283 'International Tables Vol C Tables 4.2.6.8 and 6.1.1.4'
N N 0.0061 0.0033 'International Tables Vol C Tables 4.2.6.8 and 6.1.1.4'
O O 0.0106 0.0060 'International Tables Vol C Tables 4.2.6.8 and 6.1.1.4'

loop_
_geom_angle_atom_site_label_1
_geom_angle_atom_site_label_2
_geom_angle_atom_site_label_3
_geom_angle
_geom_angle_site_symmetry_1
_geom_angle_site_symmetry_3
_geom_angle_publ_flag
N2 Mn1 N4 94.3(2) . . ?
N2 Mn1 N5 176.02(19) . . ?
N4 Mn1 N5 86.85(19) . . ?
N2 Mn1 N1 86.40(19) . . ?
N4 Mn1 N1 89.10(19) . . ?
N5 Mn1 N1 89.8(2) . . ?
N2 Mn1 N3 86.22(19) . . ?
N4 Mn1 N3 178.6(2) . . ?
N5 Mn1 N3 92.54(18) . . ?
N1 Mn1 N3 89.66(18) . . ?
N2 Mn1 N6 92.47(18) . . ?
N4 Mn1 N6 90.76(18) . . ?
N5 Mn1 N6 91.32(18) . . ?
N1 Mn1 N6 178.9(2) . . ?
N3 Mn1 N6 90.49(17) . . ?
C2 N1 Mn1 165.0(5) . . ?
C1 N2 Mn1 157.1(5) . . ?
C6 N3 Mn1 166.1(4) . . ?
C3 N4 Mn1 157.7(5) . . ?
C4 N5 Mn1 164.7(5) . . ?
C5 N6 Mn1 147.8(4) . . ?
C5 N7 C6 123.5(5) . 4_565 ?
N2 C1 N8 172.8(7) . 2_564 ?
N1 C2 N9 173.8(6) . 4_455 ?
N4 C3 N9 171.8(7) . . ?
N5 C4 N8 172.3(6) . . ?
N6 C5 N7 174.0(6) . . ?
N3 C6 N7 170.6(6) . 4_465 ?
C16 N10 C10 114.0(6) . . ?
C16 N10 C13 111.6(6) . . ?
C10 N10 C13 105.9(4) . . ?
C16 N10 C14 107.0(7) . . ?
C10 N10 C14 110.7(4) . . ?
C13 N10 C14 107.6(4) . . ?
C4 N8 C1 121.0(6) . 2_565 ?
C10 C11 C12 106.9(5) . . ?
N10 C10 C11 115.4(5) . . ?
C3 N9 C2 120.7(6) . 4 ?
O1 C15 C14 105.2(9) . . ?
C18 C13 N10 118.8(6) . . ?
C17 C16 N10 132.6(11) . . ?
C15 C14 N10 119.6(6) . . ?
C15 C14 C21 104.8(8) . . ?
N10 C14 C21 113.8(6) . . ?
C16 C17 C20 108.9(12) . . ?
C13 C18 C19 110.1(7) . . ?

loop_
_geom_bond_atom_site_label_1
_geom_bond_atom_site_label_2
_geom_bond_distance
_geom_bond_site_symmetry_2
_geom_bond_publ_flag
Mn1 N2 2.190(5) . ?
Mn1 N4 2.209(5) . ?
Mn1 N5 2.210(5) . ?
Mn1 N1 2.213(5) . ?
Mn1 N3 2.229(4) . ?
Mn1 N6 2.243(5) . ?
N1 C2 1.110(8) . ?
N2 C1 1.156(7) . ?
N3 C6 1.113(7) . ?
N4 C3 1.166(8) . ?
N5 C4 1.150(7) . ?
N6 C5 1.133(6) . ?
N7 C5 1.279(6) . ?
N7 C6 1.307(8) 4_565 ?
C1 N8 1.303(8) 2_564 ?
C2 N9 1.308(8) 4_455 ?
C3 N9 1.286(9) . ?
C4 N8 1.274(7) . ?
C6 N7 1.307(8) 4_465 ?
N10 C16 1.492(11) . ?
N10 C10 1.523(7) . ?
N10 C13 1.528(8) . ?
N10 C14 1.554(9) . ?
N8 C1 1.303(8) 2_565 ?
C11 C10 1.541(8) . ?
C11 C12 1.553(8) . ?
N9 C2 1.308(8) 4 ?
C15 O1 1.34(2) . ?
C15 C14 1.434(13) . ?
C13 C18 1.484(10) . ?
C16 C17 1.277(17) . ?
C14 C21 1.552(12) . ?
C17 C20 1.680(17) . ?
C19 C18 1.567(12) . ?

loop_
_geom_torsion_atom_site_label_1
_geom_torsion_atom_site_label_2
_geom_torsion_atom_site_label_3
_geom_torsion_atom_site_label_4
_geom_torsion
_geom_torsion_site_symmetry_1
_geom_torsion_site_symmetry_2
_geom_torsion_site_symmetry_3
_geom_torsion_site_symmetry_4
_geom_torsion_publ_flag
N2 Mn1 N1 C2 28(2) . . . . ?
N4 Mn1 N1 C2 -67(2) . . . . ?
N5 Mn1 N1 C2 -154(2) . . . . ?
N3 Mn1 N1 C2 114(2) . . . . ?
N6 Mn1 N1 C2 16(11) . . . . ?
N4 Mn1 N2 C1 -163.3(12) . . . . ?
N5 Mn1 N2 C1 90(3) . . . . ?
N1 Mn1 N2 C1 107.8(12) . . . . ?
N3 Mn1 N2 C1 17.9(12) . . . . ?
N6 Mn1 N2 C1 -72.4(12) . . . . ?
N2 Mn1 N3 C6 -45.7(18) . . . . ?
N4 Mn1 N3 C6 -158(7) . . . . ?
N5 Mn1 N3 C6 138.0(18) . . . . ?
N1 Mn1 N3 C6 -132.2(18) . . . . ?
N6 Mn1 N3 C6 46.7(18) . . . . ?
N2 Mn1 N4 C3 -140.2(12) . . . . ?
N5 Mn1 N4 C3 36.0(12) . . . . ?
N1 Mn1 N4 C3 -53.8(12) . . . . ?
N3 Mn1 N4 C3 -28(8) . . . . ?
N6 Mn1 N4 C3 127.3(12) . . . . ?
N2 Mn1 N5 C4 64(4) . . . . ?
N4 Mn1 N5 C4 -43.5(17) . . . . ?
N1 Mn1 N5 C4 45.6(18) . . . . ?
N3 Mn1 N5 C4 135.3(17) . . . . ?
N6 Mn1 N5 C4 -134.2(17) . . . . ?
N2 Mn1 N6 C5 146.0(8) . . . . ?
N4 Mn1 N6 C5 -119.7(8) . . . . ?
N5 Mn1 N6 C5 -32.8(8) . . . . ?
N1 Mn1 N6 C5 157(9) . . . . ?
N3 Mn1 N6 C5 59.8(8) . . . . ?
Mn1 N2 C1 N8 -76(6) . . . 2_564 ?
Mn1 N1 C2 N9 126(6) . . . 4_455 ?
Mn1 N4 C3 N9 19(5) . . . . ?
Mn1 N5 C4 N8 105(5) . . . . ?
Mn1 N6 C5 N7 -113(6) . . . . ?
C6 N7 C5 N6 -157(5) 4_565 . . . ?
Mn1 N3 C6 N7 82(4) . . . 4_465 ?
N5 C4 N8 C1 176(5) . . . 2_565 ?
C16 N10 C10 C11 71.4(8) . . . . ?
C13 N10 C10 C11 -165.6(5) . . . . ?
C14 N10 C10 C11 -49.3(7) . . . . ?
C12 C11 C10 N10 176.1(5) . . . . ?
N4 C3 N9 C2 122(4) . . . 4 ?
C16 N10 C13 C18 76.9(9) . . . . ?
C10 N10 C13 C18 -47.6(8) . . . . ?
C14 N10 C13 C18 -166.0(6) . . . . ?
C10 N10 C16 C17 -55.5(17) . . . . ?
C13 N10 C16 C17 -175.3(14) . . . . ?
C14 N10 C16 C17 67.2(16) . . . . ?
O1 C15 C14 N10 -82.0(10) . . . . ?
O1 C15 C14 C21 47.0(11) . . . . ?
C16 N10 C14 C15 -170.0(7) . . . . ?
C10 N10 C14 C15 -45.2(8) . . . . ?
C13 N10 C14 C15 70.0(8) . . . . ?
C16 N10 C14 C21 65.2(9) . . . . ?
C10 N10 C14 C21 -170.0(8) . . . . ?
C13 N10 C14 C21 -54.8(9) . . . . ?
N10 C16 C17 C20 168.2(11) . . . . ?
N10 C13 C18 C19 179.2(6) . . . . ?
